data_4514635
loop_
_publ_author_name
'Nguyen, Vu T.'
'Nguyen, Viet D.'
'Haug, Graham C.'
'Dang, Hang T.'
'Jin, Shengfei'
'Li, Zhiliang'
'Flores-Hansen, Carsten'
'Benavides, Brenda S.'
'Arman, Hadi D.'
'Larionov, Oleg V.'

_publ_section_title
;
 Alkene Synthesis by Photocatalytic Chemoenzymatically Compatible
 Dehydrodecarboxylation of Carboxylic Acids and Biomass
;
_journal_issue 10
_journal_name_full 'ACS Catalysis'
_journal_page_first 9485
_journal_paper_doi 10.1021/acscatal.9b02951
_journal_volume 9
_journal_year 2019
_chemical_formula_moiety 'C22 H19 N'
_chemical_formula_sum 'C22 H19 N'
_chemical_formula_weight 297.38
_space_group_crystal_system monoclinic
_space_group_IT_number 14
_space_group_name_Hall '-P 2ybc'
_space_group_name_H-M_alt 'P 1 21/c 1'
_symmetry_space_group_name_Hall '-P 2ybc'
_symmetry_space_group_name_H-M 'P 1 21/c 1'
_atom_sites_solution_hydrogens mixed
_atom_sites_solution_primary dual
_audit_creation_date 2019-02-27
_audit_creation_method
;
Olex2 1.2
(compiled 2018.05.29 svn.r3508 for OlexSys, GUI svn.r5506)
;
_cell_angle_alpha 90
_cell_angle_beta 114.717(4)
_cell_angle_gamma 90
_cell_formula_units_Z 4
_cell_length_a 8.8592(3)
_cell_length_b 22.1890(5)
_cell_length_c 8.9840(3)
_cell_measurement_reflns_used 10291
_cell_measurement_temperature 98(2)
_cell_measurement_theta_max 29.1480
_cell_measurement_theta_min 2.5930
_cell_volume 1604.25(10)
_computing_cell_refinement 'CrysAlisPro 1.171.39.28e (Rigaku OD, 2015)'
_computing_data_collection 'CrysAlisPro 1.171.39.28e (Rigaku OD, 2015)'
_computing_data_reduction 'CrysAlisPro 1.171.39.28e (Rigaku OD, 2015)'
_computing_molecular_graphics 'Olex2 (Dolomanov et al., 2009)'
_computing_publication_material 'Olex2 (Dolomanov et al., 2009)'
_computing_structure_refinement 'ShelXL (Sheldrick, 2015)'
_computing_structure_solution 'ShelXT (Sheldrick, 2015)'
_diffrn_ambient_temperature 98(2)
_diffrn_detector 'CCD plate'
_diffrn_measured_fraction_theta_full 0.999
_diffrn_measured_fraction_theta_max 0.999
_diffrn_measurement_details
;
List of Runs (angles in degrees, time in seconds):

  # Type    Start    End  Width  t~exp~   \w     \q     \k     \f   Frames
--------------------------------------------------------------------------
  1  \w    -40.00  82.00   1.00   30.00    --   -7.60  72.00   0.00  122
  2  \w    -97.00  25.00   1.00   30.00    --   -7.60 -72.00-150.00  122
  3  \w    -37.00  82.00   1.00   30.00    --   -7.60  57.00 -90.00  119
  4  \w    -32.00  82.00   1.00   30.00    --   -7.60  38.00 120.00  114
  5  \w    -97.00 -47.00   1.00   30.00    --   -7.60 -57.00  60.00   50
  6  \w    -32.00  82.00   1.00   30.00    --   -7.60  38.00-180.00  114
;
_diffrn_measurement_device 'four-circle diffractometer'
_diffrn_measurement_device_type 'XtaLAB AFC12 (RCD3): Kappa single'
_diffrn_measurement_method '\w scans'
_diffrn_orient_matrix_type 'CrysAlisPro convention (1999,Acta A55,543-557)'
_diffrn_orient_matrix_UB_11 0.0731874000
_diffrn_orient_matrix_UB_12 0.0098629000
_diffrn_orient_matrix_UB_13 -0.0064576000
_diffrn_orient_matrix_UB_21 -0.0191867000
_diffrn_orient_matrix_UB_22 0.0302371000
_diffrn_orient_matrix_UB_23 0.0109864000
_diffrn_orient_matrix_UB_31 0.0452199000
_diffrn_orient_matrix_UB_32 -0.0031229000
_diffrn_orient_matrix_UB_33 0.0859998000
_diffrn_radiation_monochromator graphite
_diffrn_radiation_probe x-ray
_diffrn_radiation_type MoK\a
_diffrn_radiation_wavelength 0.71073
_diffrn_reflns_av_R_equivalents 0.0352
_diffrn_reflns_av_unetI/netI 0.0165
_diffrn_reflns_Laue_measured_fraction_full 0.999
_diffrn_reflns_Laue_measured_fraction_max 0.999
_diffrn_reflns_limit_h_max 10
_diffrn_reflns_limit_h_min -10
_diffrn_reflns_limit_k_max 26
_diffrn_reflns_limit_k_min -26
_diffrn_reflns_limit_l_max 10
_diffrn_reflns_limit_l_min -10
_diffrn_reflns_number 28969
_diffrn_reflns_point_group_measured_fraction_full 0.999
_diffrn_reflns_point_group_measured_fraction_max 0.999
_diffrn_reflns_theta_full 25.242
_diffrn_reflns_theta_max 25.487
_diffrn_reflns_theta_min 2.531
_diffrn_source 'fine-focus sealed X-ray tube'
_diffrn_source_type 'Enhance (Mo) X-ray Source'
_exptl_absorpt_coefficient_mu 0.071
_exptl_absorpt_correction_T_max 1.00000
_exptl_absorpt_correction_T_min 0.99131
_exptl_absorpt_correction_type multi-scan
_exptl_absorpt_process_details
;
CrysAlisPro 1.171.39.28e (Rigaku Oxford Diffraction, 2015)
Empirical absorption correction using spherical harmonics,
 implemented in SCALE3 ABSPACK scaling algorithm.
;
_exptl_crystal_colour 'clear light yellow'
_exptl_crystal_colour_lustre clear
_exptl_crystal_colour_modifier light
_exptl_crystal_colour_primary yellow
_exptl_crystal_density_diffrn 1.231
_exptl_crystal_description plate
_exptl_crystal_F_000 632
_exptl_crystal_size_max 0.33
_exptl_crystal_size_mid 0.3
_exptl_crystal_size_min 0.07
_refine_diff_density_max 0.202
_refine_diff_density_min -0.183
_refine_diff_density_rms 0.038
_refine_ls_extinction_method none
_refine_ls_goodness_of_fit_ref 1.058
_refine_ls_hydrogen_treatment mixed
_refine_ls_matrix_type full
_refine_ls_number_parameters 228
_refine_ls_number_reflns 2982
_refine_ls_number_restraints 0
_refine_ls_restrained_S_all 1.058
_refine_ls_R_factor_all 0.0554
_refine_ls_R_factor_gt 0.0548
_refine_ls_shift/su_max 0.000
_refine_ls_shift/su_mean 0.000
_refine_ls_structure_factor_coef Fsqd
_refine_ls_weighting_details 'w=1/[\s^2^(Fo^2^)+(0.0367P)^2^+1.7000P] where P=(Fo^2^+2Fc^2^)/3'
_refine_ls_weighting_scheme calc
_refine_ls_wR_factor_gt 0.1185
_refine_ls_wR_factor_ref 0.1189
_reflns_Friedel_coverage 0.000
_reflns_number_gt 2953
_reflns_number_total 2982
_reflns_threshold_expression 'I > 2\s(I)'
_cod_data_source_file cs9b02951_si_004.cif
_cod_data_source_block cd1825
_cod_database_code 4514635
_shelx_shelxl_version_number 2016/6
_chemical_oxdiff_formula N1O4C30H20
_chemical_oxdiff_usercomment 'Sample Ru-UTSA-135-IPt-Di-tBu'
_shelx_space_group_comment
;
The symmetry employed for this shelxl refinement is uniquely defined
by the following loop, which should always be used as a source of
symmetry information in preference to the above space-group names.
They are only intended as comments.
;
_shelx_estimated_absorpt_t_max 0.995
_shelx_estimated_absorpt_t_min 0.977
_reflns_odcompleteness_completeness 99.88
_reflns_odcompleteness_iscentric 1
_reflns_odcompleteness_theta 26.32
_olex2_refinement_description
;
1. Fixed Uiso
 At 1.2 times of:
  All C(H) groups
 At 1.5 times of:
  All C(H,H,H) groups, All C(H,H,H,H,H,H,H,H,H) groups
2. Others
 Fixed Sof: H20A(0.5) H20B(0.5) H20C(0.5) H20D(0.5) H20E(0.5) H20F(0.5)
3.a Aromatic/amide H refined with riding coordinates:
 C9(H9), C5(H5), C18(H18), C12(H12), C10(H10), C16(H16), C4(H4), C11(H11),
 C2(H2), C3(H3)
3.b Idealised Me refined as rotating group:
 C22(H22A,H22B,H22C), C21(H21A,H21B,H21C)
;
_olex2_exptl_crystal_mounting_method 'nylon loop'
_olex2_submission_special_instructions 'No special instructions were received'
_oxdiff_exptl_absorpt_empirical_details
;
Empirical correction (ABSPACK) includes:
- Absorption correction using spherical harmonics
- Frame scaling
;
_oxdiff_exptl_absorpt_empirical_full_max 1.042
_oxdiff_exptl_absorpt_empirical_full_min 0.966

loop_
_space_group_symop_operation_xyz
'x, y, z'
'-x, y+1/2, -z+1/2'
'-x, -y, -z'
'x, -y-1/2, z-1/2'

loop_
_atom_site_label
_atom_site_type_symbol
_atom_site_fract_x
_atom_site_fract_y
_atom_site_fract_z
_atom_site_U_iso_or_equiv
_atom_site_adp_type
_atom_site_occupancy
_atom_site_site_symmetry_order
_atom_site_calc_flag
_atom_site_refinement_flags_posn
_atom_site_refinement_flags_occupancy
_atom_site_disorder_assembly
_atom_site_disorder_group
N1 N 0.19558(18) 0.56305(7) 0.02944(18) 0.0208(3) Uani 1 1 d . . . .
C6 C 0.3325(2) 0.61365(7) 0.2953(2) 0.0171(4) Uani 1 1 d . . . .
C8 C 0.4771(2) 0.60441(7) 0.1206(2) 0.0164(4) Uani 1 1 d . . . .
C13 C 0.3331(2) 0.57340(8) 0.0050(2) 0.0179(4) Uani 1 1 d . . . .
C14 C 0.6278(2) 0.65245(8) 0.3993(2) 0.0162(4) Uani 1 1 d . . . .
C7 C 0.4766(2) 0.62385(7) 0.2694(2) 0.0162(4) Uani 1 1 d . . . .
C19 C 0.7356(2) 0.61745(8) 0.5311(2) 0.0171(4) Uani 1 1 d . . . .
C9 C 0.6151(2) 0.61340(8) 0.0797(2) 0.0186(4) Uani 1 1 d . . . .
H9 H 0.709952 0.634727 0.153253 0.022 Uiso 1 1 calc R . . .
C1 C 0.1947(2) 0.58290(8) 0.1710(2) 0.0184(4) Uani 1 1 d . . . .
C5 C 0.3177(2) 0.63214(8) 0.4408(2) 0.0197(4) Uani 1 1 d . . . .
H5 H 0.407363 0.652732 0.524117 0.024 Uiso 1 1 calc R . . .
C15 C 0.6632(2) 0.71362(8) 0.3887(2) 0.0194(4) Uani 1 1 d . . . .
C18 C 0.8771(2) 0.64392(8) 0.6503(2) 0.0207(4) Uani 1 1 d . . . .
H18 H 0.949000 0.620294 0.740211 0.025 Uiso 1 1 calc R . . .
C12 C 0.3363(2) 0.55145(8) -0.1428(2) 0.0229(4) Uani 1 1 d . . . .
H12 H 0.242452 0.530620 -0.219860 0.028 Uiso 1 1 calc R . . .
C22 C 0.7047(2) 0.55116(8) 0.5435(2) 0.0219(4) Uani 1 1 d . . . .
H22A H 0.586848 0.544672 0.517152 0.033 Uiso 1 1 calc GR . . .
H22B H 0.772271 0.537135 0.655223 0.033 Uiso 1 1 calc GR . . .
H22C H 0.734940 0.528622 0.466134 0.033 Uiso 1 1 calc GR . . .
C10 C 0.6121(2) 0.59179(8) -0.0632(2) 0.0219(4) Uani 1 1 d . . . .
H10 H 0.704934 0.598111 -0.088251 0.026 Uiso 1 1 calc R . . .
C16 C 0.8076(2) 0.73802(8) 0.5091(2) 0.0237(4) Uani 1 1 d . . . .
H16 H 0.833224 0.779119 0.500819 0.028 Uiso 1 1 calc R . . .
C4 C 0.1769(2) 0.62066(8) 0.4619(2) 0.0229(4) Uani 1 1 d . . . .
H4 H 0.168819 0.633591 0.559079 0.027 Uiso 1 1 calc R . . .
C11 C 0.4717(2) 0.55990(8) -0.1751(2) 0.0245(4) Uani 1 1 d . . . .
H11 H 0.472344 0.544331 -0.273393 0.029 Uiso 1 1 calc R . . .
C17 C 0.9153(2) 0.70425(9) 0.6407(2) 0.0233(4) Uani 1 1 d . . . .
C2 C 0.0502(2) 0.57125(9) 0.1988(2) 0.0240(4) Uani 1 1 d . . . .
H2 H -0.041344 0.550526 0.118183 0.029 Uiso 1 1 calc R . . .
C3 C 0.0424(2) 0.58960(9) 0.3399(2) 0.0253(4) Uani 1 1 d . . . .
H3 H -0.054534 0.581455 0.356808 0.030 Uiso 1 1 calc R . . .
C20 C 0.5484(3) 0.75274(9) 0.2506(3) 0.0264(4) Uani 1 1 d . . . .
C21 C 1.0711(2) 0.73199(10) 0.7704(3) 0.0357(5) Uani 1 1 d . . . .
H21A H 1.042110 0.755115 0.847680 0.054 Uiso 1 1 calc GR . . .
H21B H 1.122333 0.758815 0.718021 0.054 Uiso 1 1 calc GR . . .
H21C H 1.149550 0.699978 0.829340 0.054 Uiso 1 1 calc GR . . .
H20A H 0.465(8) 0.771(3) 0.287(7) 0.054 Uiso 0.5 1 d R P A 1
H20B H 0.489(7) 0.731(3) 0.146(8) 0.054 Uiso 0.5 1 d R P B 1
H20C H 0.612(7) 0.788(3) 0.225(7) 0.054 Uiso 0.5 1 d R P C 1
H20D H 0.427(7) 0.745(3) 0.220(7) 0.054 Uiso 0.5 1 d R P D 2
H20E H 0.572(8) 0.794(3) 0.275(7) 0.054 Uiso 0.5 1 d R P E 2
H20F H 0.555(7) 0.741(3) 0.144(8) 0.054 Uiso 0.5 1 d R P F 2

loop_
_atom_site_aniso_label
_atom_site_aniso_U_11
_atom_site_aniso_U_22
_atom_site_aniso_U_33
_atom_site_aniso_U_23
_atom_site_aniso_U_13
_atom_site_aniso_U_12
N1 0.0171(7) 0.0227(8) 0.0199(8) 0.0016(6) 0.0052(6) -0.0009(6)
C6 0.0167(8) 0.0146(8) 0.0194(9) 0.0039(7) 0.0071(7) 0.0036(6)
C8 0.0183(8) 0.0136(8) 0.0171(8) 0.0029(6) 0.0072(7) 0.0026(6)
C13 0.0177(9) 0.0165(8) 0.0163(8) 0.0034(7) 0.0040(7) 0.0026(7)
C14 0.0154(8) 0.0186(8) 0.0174(8) -0.0026(7) 0.0096(7) -0.0002(7)
C7 0.0165(8) 0.0129(8) 0.0179(8) 0.0029(6) 0.0059(7) 0.0025(6)
C19 0.0170(8) 0.0203(9) 0.0177(8) -0.0029(7) 0.0109(7) -0.0004(7)
C9 0.0175(8) 0.0172(8) 0.0197(9) 0.0018(7) 0.0063(7) -0.0002(7)
C1 0.0158(8) 0.0180(8) 0.0197(9) 0.0051(7) 0.0057(7) 0.0028(7)
C5 0.0194(9) 0.0186(9) 0.0206(9) 0.0011(7) 0.0079(7) 0.0027(7)
C15 0.0216(9) 0.0181(9) 0.0234(9) -0.0013(7) 0.0143(8) -0.0002(7)
C18 0.0166(8) 0.0273(10) 0.0182(9) -0.0016(7) 0.0074(7) 0.0039(7)
C12 0.0237(9) 0.0233(9) 0.0170(9) -0.0015(7) 0.0037(7) -0.0006(7)
C22 0.0218(9) 0.0202(9) 0.0216(9) 0.0031(7) 0.0068(7) 0.0024(7)
C10 0.0230(9) 0.0223(9) 0.0241(9) 0.0044(7) 0.0136(8) 0.0030(7)
C16 0.0258(10) 0.0172(9) 0.0333(10) -0.0070(8) 0.0175(8) -0.0054(7)
C4 0.0244(10) 0.0246(9) 0.0242(9) 0.0060(7) 0.0146(8) 0.0083(7)
C11 0.0313(10) 0.0265(10) 0.0165(9) 0.0005(7) 0.0108(8) 0.0038(8)
C17 0.0169(9) 0.0285(10) 0.0274(10) -0.0121(8) 0.0121(8) -0.0048(7)
C2 0.0147(9) 0.0268(10) 0.0273(10) 0.0047(8) 0.0055(8) 0.0009(7)
C3 0.0167(9) 0.0303(10) 0.0326(10) 0.0083(8) 0.0139(8) 0.0039(8)
C20 0.0317(11) 0.0181(9) 0.0301(11) 0.0029(8) 0.0137(9) 0.0010(8)
C21 0.0242(10) 0.0403(12) 0.0402(12) -0.0168(10) 0.0111(9) -0.0108(9)

loop_
_atom_type_symbol
_atom_type_description
_atom_type_scat_dispersion_real
_atom_type_scat_dispersion_imag
_atom_type_scat_source
C C 0.0033 0.0016 'International Tables Vol C Tables 4.2.6.8 and 6.1.1.4'
H H 0.0000 0.0000 'International Tables Vol C Tables 4.2.6.8 and 6.1.1.4'
N N 0.0061 0.0033 'International Tables Vol C Tables 4.2.6.8 and 6.1.1.4'

loop_
_geom_angle_atom_site_label_1
_geom_angle_atom_site_label_2
_geom_angle_atom_site_label_3
_geom_angle
C13 N1 C1 117.44(15)
C7 C6 C1 118.80(15)
C7 C6 C5 122.81(16)
C5 C6 C1 118.39(15)
C7 C8 C13 118.60(15)
C7 C8 C9 122.94(16)
C9 C8 C13 118.46(15)
N1 C13 C8 123.62(16)
N1 C13 C12 117.76(16)
C12 C13 C8 118.61(16)
C19 C14 C7 119.56(15)
C19 C14 C15 119.95(16)
C15 C14 C7 120.49(15)
C6 C7 C14 121.02(15)
C8 C7 C6 118.11(15)
C8 C7 C14 120.83(15)
C14 C19 C22 121.40(15)
C18 C19 C14 119.43(16)
C18 C19 C22 119.13(16)
C8 C9 H9 119.6
C10 C9 C8 120.76(16)
C10 C9 H9 119.6
N1 C1 C6 123.41(16)
N1 C1 C2 117.73(16)
C2 C1 C6 118.85(16)
C6 C5 H5 119.6
C4 C5 C6 120.90(17)
C4 C5 H5 119.6
C14 C15 C20 121.29(16)
C16 C15 C14 118.74(16)
C16 C15 C20 119.97(16)
C19 C18 H18 119.3
C17 C18 C19 121.42(17)
C17 C18 H18 119.3
C13 C12 H12 119.5
C11 C12 C13 120.95(17)
C11 C12 H12 119.5
C19 C22 H22A 109.5
C19 C22 H22B 109.5
C19 C22 H22C 109.5
H22A C22 H22B 109.5
H22A C22 H22C 109.5
H22B C22 H22C 109.5
C9 C10 H10 119.6
C9 C10 C11 120.71(17)
C11 C10 H10 119.6
C15 C16 H16 118.9
C17 C16 C15 122.15(17)
C17 C16 H16 118.9
C5 C4 H4 119.8
C5 C4 C3 120.47(17)
C3 C4 H4 119.8
C12 C11 C10 120.47(17)
C12 C11 H11 119.8
C10 C11 H11 119.8
C18 C17 C21 120.63(18)
C16 C17 C18 118.29(16)
C16 C17 C21 121.07(18)
C1 C2 H2 119.7
C3 C2 C1 120.52(17)
C3 C2 H2 119.7
C4 C3 H3 119.6
C2 C3 C4 120.87(17)
C2 C3 H3 119.6
C15 C20 H20A 107(3)
C15 C20 H20B 114(4)
C15 C20 H20C 112(3)
C15 C20 H20D 114(3)
C15 C20 H20E 111(4)
C15 C20 H20F 110(3)
H20A C20 H20B 109(4)
H20A C20 H20C 109(4)
H20B C20 H20C 106(5)
H20D C20 H20E 110(5)
H20D C20 H20F 100(4)
H20E C20 H20F 112(5)
C17 C21 H21A 109.5
C17 C21 H21B 109.5
C17 C21 H21C 109.5
H21A C21 H21B 109.5
H21A C21 H21C 109.5
H21B C21 H21C 109.5

loop_
_geom_bond_atom_site_label_1
_geom_bond_atom_site_label_2
_geom_bond_distance
N1 C13 1.345(2)
N1 C1 1.349(2)
C6 C7 1.408(2)
C6 C1 1.436(2)
C6 C5 1.427(2)
C8 C13 1.439(2)
C8 C7 1.407(2)
C8 C9 1.430(2)
C13 C12 1.426(2)
C14 C7 1.501(2)
C14 C19 1.404(2)
C14 C15 1.405(2)
C19 C18 1.393(2)
C19 C22 1.509(2)
C9 H9 0.9500
C9 C10 1.360(2)
C1 C2 1.428(2)
C5 H5 0.9500
C5 C4 1.362(3)
C15 C16 1.394(3)
C15 C20 1.507(3)
C18 H18 0.9500
C18 C17 1.392(3)
C12 H12 0.9500
C12 C11 1.360(3)
C22 H22A 0.9800
C22 H22B 0.9800
C22 H22C 0.9800
C10 H10 0.9500
C10 C11 1.419(3)
C16 H16 0.9500
C16 C17 1.388(3)
C4 H4 0.9500
C4 C3 1.415(3)
C11 H11 0.9500
C17 C21 1.516(3)
C2 H2 0.9500
C2 C3 1.360(3)
C3 H3 0.9500
C20 H20A 1.01(6)
C20 H20B 0.99(7)
C20 H20C 1.04(6)
C20 H20D 1.00(6)
C20 H20E 0.95(7)
C20 H20F 1.02(6)
C21 H21A 0.9800
C21 H21B 0.9800
C21 H21C 0.9800
